data_4321524
loop_
_publ_author_name
'Nicolas Belfrekh'
'Christiane Dietrich-Buchecker'
'Jean-Pierre Sauvage'

_publ_section_title
;
 Unexpected Synthesis of an 8-Shaped Macrocycle Instead of an
 Interlocking-Ring System
;
_journal_name_full 'Inorganic Chemistry'
_journal_page_first 5169
_journal_page_last 5172
_journal_paper_doi 10.1021/ic991502k
_journal_volume 39
_journal_year 2000
_chemical_formula_moiety 'C61 H74 Cl2 F12 Fe N6 O12 P2'
_chemical_formula_sum 'C61 H74 Cl2 F12 Fe N6 O12 P2'
_chemical_formula_weight 1499.98
_chemical_name_systematic ' ?'
_space_group_IT_number 2
_symmetry_cell_setting triclinic
_symmetry_space_group_name_Hall '-P 1'
_symmetry_space_group_name_H-M 'P -1'
_cell_angle_alpha 79.386(3)
_cell_angle_beta 84.937(3)
_cell_angle_gamma 72.513(2)
_cell_formula_units_Z 2
_cell_length_a 12.4620(6)
_cell_length_b 16.7810(9)
_cell_length_c 17.3060(5)
_cell_measurement_temperature 173
_cell_volume 3390.7(3)
_computing_publication_material CIFGEN_IN_OpenMoleN_(_1997)
_computing_structure_refinement LSFM_OpenMoleN_(_1997)
_computing_structure_solution Direct_methods_(SIR,_Burla_et_al.,_1989)
_diffrn_ambient_temperature 173
_diffrn_measurement_details
;
 91 frames,180 sec/frame, delta phi = 2.0 deg. Each frame measured 2 times.
Detector to crystal distance 29 mm.
;
_diffrn_measurement_device_type KappaCCD
_diffrn_measurement_method '\p scans'
_diffrn_radiation_monochromator graphite
_diffrn_radiation_type Mo-K\a
_diffrn_radiation_wavelength 0.71073
_diffrn_reflns_av_R_equivalents 0.038
_diffrn_reflns_av_sigmaI/netI 0.333
_diffrn_reflns_limit_h_max 18
_diffrn_reflns_limit_h_min 0
_diffrn_reflns_limit_k_max 23
_diffrn_reflns_limit_k_min -22
_diffrn_reflns_limit_l_max 21
_diffrn_reflns_limit_l_min -18
_diffrn_reflns_number 26324
_diffrn_reflns_theta_max 32.50
_diffrn_reflns_theta_min 2.5
_diffrn_source xray_tube
_diffrn_standards_decay_% 0
_exptl_absorpt_coefficient_mu 0.445
_exptl_absorpt_correction_type none
_exptl_crystal_colour red
_exptl_crystal_density_diffrn 1.47
_exptl_crystal_density_method none
_exptl_crystal_description prism
_exptl_crystal_F_000 1552
_exptl_crystal_size_max 0.20
_exptl_crystal_size_mid 0.10
_exptl_crystal_size_min 0.05
_refine_diff_density_max 0.777
_refine_diff_density_min -0.117
_refine_ls_extinction_method none
_refine_ls_goodness_of_fit_all 2.269
_refine_ls_goodness_of_fit_ref 1.551
_refine_ls_hydrogen_treatment noref
_refine_ls_matrix_type full
_refine_ls_number_constraints 0
_refine_ls_number_parameters 862
_refine_ls_number_reflns 8148
_refine_ls_number_restraints 0
_refine_ls_R_factor_all 0.163
_refine_ls_R_factor_gt 0.062
_refine_ls_shift/esd_mean 0.001
_refine_ls_shift/su_max 0.009
_refine_ls_structure_factor_coef F
_refine_ls_weighting_details 'w = 4Fo^2^/(\s^2^(Fo^2^) + 0.0064 Fo^4^)'
_refine_ls_weighting_scheme calc
_refine_ls_wR_factor_all 0.127
_refine_ls_wR_factor_ref 0.089
_reflns_number_gt 8148
_reflns_number_total 18278
_reflns_threshold_expression >3.0\s(I)
_cod_data_source_file ic991502k.cif
_cod_data_source_block st289
_cod_depositor_comments
;
The following automatic conversions were performed:

'_refine_ls_weighting_scheme' value '4Fo^2^/(\s^2^(Fo^2^) + 0.0064
Fo^4^)' was changed to 'calc'. New tag '_refine_ls_weighting_details'
was created. The value of the new tag was set to 'w =
4Fo^2^/(\s^2^(Fo^2^) + 0.0064 Fo^4^)'.

Automatic conversion script
Id: cif_fix_values 3143 2015-03-26 13:38:13Z robertas 
;
_cod_original_cell_volume 3390.7(4)
_cod_database_code 4321524

loop_
_symmetry_equiv_pos_as_xyz
x,y,z
-x,-y,-z

loop_
_atom_site_aniso_label
_atom_site_aniso_U_11
_atom_site_aniso_U_22
_atom_site_aniso_U_33
_atom_site_aniso_U_12
_atom_site_aniso_U_13
_atom_site_aniso_U_23
_atom_site_aniso_type_symbol
FE 0.0229(2) 0.0286(2) 0.0274(2) -0.0087(2) -0.0037(2) -0.0038(2) Fe
N1 0.026(1) 0.032(2) 0.032(1) -0.008(1) -0.003(1) -0.004(1) N
C1 0.029(2) 0.036(2) 0.035(2) -0.007(2) -0.006(2) -0.005(2) C
C2 0.038(2) 0.041(2) 0.039(2) -0.011(2) -0.008(2) -0.013(2) C
C3 0.045(2) 0.040(2) 0.043(2) -0.008(2) 0.000(2) -0.016(2) C
C4 0.033(2) 0.046(2) 0.038(2) -0.004(2) 0.001(2) -0.013(2) C
C5 0.031(2) 0.038(2) 0.030(2) -0.009(2) -0.002(2) -0.005(1) C
C6 0.027(2) 0.042(2) 0.029(2) -0.009(2) -0.000(2) -0.006(2) C
C7 0.033(2) 0.062(3) 0.044(2) -0.016(2) 0.004(2) -0.018(2) C
C8 0.025(2) 0.069(3) 0.052(2) -0.017(2) -0.003(2) -0.016(2) C
C9 0.029(2) 0.055(2) 0.041(2) -0.017(2) -0.004(2) -0.010(2) C
C10 0.027(2) 0.034(2) 0.033(2) -0.013(1) -0.004(1) -0.001(1) C
N2 0.028(1) 0.032(2) 0.028(1) -0.010(1) -0.004(1) -0.001(1) N
C11 0.030(2) 0.030(2) 0.034(2) -0.014(1) -0.008(1) -0.000(1) C
C12 0.033(2) 0.034(2) 0.045(2) -0.014(2) -0.011(2) -0.005(2) C
C13 0.042(2) 0.036(2) 0.043(2) -0.012(2) -0.009(2) -0.013(2) C
C14 0.035(2) 0.032(2) 0.034(2) -0.010(2) -0.002(2) -0.007(1) C
C15 0.028(2) 0.030(2) 0.035(2) -0.009(1) -0.007(1) -0.003(1) C
N3 0.027(1) 0.027(2) 0.031(1) -0.009(1) -0.007(1) -0.003(1) N
O1 0.036(1) 0.045(1) 0.049(1) -0.011(1) 0.001(1) -0.023(1) O
C16 0.054(3) 0.068(3) 0.057(2) -0.019(2) 0.004(2) -0.039(2) C
C17 0.067(3) 0.069(3) 0.069(3) -0.022(2) 0.015(2) -0.038(2) C
O2 0.052(2) 0.054(2) 0.107(2) -0.023(1) 0.024(2) -0.036(2) O
C18 0.059(3) 0.070(3) 0.108(4) -0.020(3) 0.017(3) -0.033(3) C
C19 0.047(3) 0.075(4) 0.137(5) -0.003(3) -0.000(4) -0.021(4) C
O3 0.094(3) 0.122(4) 0.096(3) -0.030(3) -0.014(3) 0.000(3) O
C20 0.175(6) 0.188(7) 0.081(4) -0.102(5) -0.028(4) -0.003(5) C
C21 0.208(7) 0.30(1) 0.070(5) -0.156(6) 0.037(5) -0.050(5) C
C22 0.183(7) 0.101(6) 0.117(5) 0.030(5) 0.092(4) 0.032(4) C
C23 0.225(8) 0.133(7) 0.133(6) 0.067(6) 0.108(5) 0.037(5) C
C25 0.060(4) 0.092(4) 0.222(7) -0.029(3) -0.018(4) -0.059(4) C
O5 0.055(2) 0.067(2) 0.093(2) -0.026(2) 0.014(2) -0.018(2) O
C26 0.064(3) 0.045(3) 0.117(4) -0.020(2) 0.032(3) -0.009(3) C
C27 0.090(4) 0.056(3) 0.050(3) -0.020(3) 0.023(3) 0.007(2) C
O6 0.076(2) 0.054(2) 0.053(2) -0.026(2) -0.006(2) 0.021(1) O
C28 0.059(3) 0.041(2) 0.035(2) -0.019(2) -0.007(2) 0.004(2) C
C29 0.056(3) 0.047(3) 0.042(2) -0.008(2) -0.018(2) 0.006(2) C
C30 0.041(2) 0.043(2) 0.045(2) -0.008(2) -0.013(2) -0.003(2) C
C31 0.031(2) 0.034(2) 0.035(2) -0.006(2) -0.011(2) -0.007(1) C
N4 0.033(2) 0.031(2) 0.032(1) -0.010(1) -0.008(1) -0.004(1) N
C32 0.042(2) 0.036(2) 0.038(2) -0.016(2) -0.003(2) -0.002(2) C
C33 0.024(2) 0.036(2) 0.036(2) -0.005(2) -0.005(1) -0.011(1) C
C34 0.028(2) 0.052(2) 0.042(2) -0.008(2) -0.009(2) -0.009(2) C
C35 0.027(2) 0.059(3) 0.051(2) -0.014(2) 0.000(2) -0.017(2) C
C36 0.031(2) 0.053(2) 0.041(2) -0.022(2) 0.001(2) -0.009(2) C
C37 0.029(2) 0.034(2) 0.034(2) -0.014(1) 0.000(1) -0.009(1) C
N5 0.024(1) 0.030(2) 0.031(1) -0.008(1) -0.004(1) -0.008(1) N
C38 0.033(2) 0.034(2) 0.036(2) -0.014(2) -0.005(2) -0.005(2) C
C39 0.044(2) 0.043(2) 0.045(2) -0.023(2) -0.003(2) 0.003(2) C
C40 0.054(2) 0.058(3) 0.041(2) -0.027(2) -0.010(2) 0.015(2) C
C41 0.041(2) 0.044(2) 0.043(2) -0.011(2) -0.013(2) 0.007(2) C
C42 0.032(2) 0.033(2) 0.039(2) -0.011(2) -0.007(2) -0.002(2) C
N6 0.026(1) 0.034(2) 0.030(1) -0.012(1) -0.004(1) -0.006(1) N
O7 0.053(2) 0.079(2) 0.062(2) -0.021(2) -0.025(2) 0.027(2) O
C43 0.051(3) 0.099(4) 0.049(2) -0.021(3) -0.023(2) 0.003(3) C
C44 0.052(3) 0.070(4) 0.101(4) -0.004(3) -0.028(3) 0.011(3) C
O8 0.040(2) 0.115(3) 0.099(2) 0.007(2) -0.015(2) -0.059(2) O
C45 0.054(4) 0.148(6) 0.171(6) -0.022(4) 0.024(4) -0.083(4) C
C46 0.082(4) 0.148(5) 0.087(4) -0.041(4) 0.027(3) -0.049(3) C
C47 0.121(7) 0.165(8) 0.143(7) -0.010(6) -0.019(6) -0.041(6) C
C48 0.148(8) 0.22(1) 0.085(5) -0.027(7) -0.004(5) 0.054(5) C
C49 0.097(5) 0.099(5) 0.151(6) -0.030(4) 0.032(5) -0.021(5) C
C50 0.208(6) 0.138(4) 0.065(4) -0.117(3) 0.020(4) -0.031(3) C
O10 0.130(4) 0.079(3) 0.089(2) 0.001(3) -0.025(2) -0.037(2) O
C51 0.155(6) 0.090(4) 0.093(4) -0.060(4) -0.002(4) -0.014(4) C
C52 0.088(3) 0.071(3) 0.071(3) -0.046(2) 0.030(3) -0.023(2) C
O11 0.066(2) 0.064(2) 0.051(2) -0.039(1) -0.002(1) -0.015(1) O
C53 0.054(2) 0.092(3) 0.069(2) -0.040(2) 0.003(2) -0.041(2) C
C54 0.048(2) 0.080(3) 0.054(2) -0.026(2) -0.010(2) -0.030(2) C
O12 0.045(2) 0.055(2) 0.052(1) -0.018(1) -0.007(1) -0.025(1) O
P1 0.0353(5) 0.0615(7) 0.0428(6) -0.0196(5) -0.0044(5) -0.0015(5) P
F1 0.093(2) 0.072(2) 0.108(2) -0.039(1) -0.027(2) -0.019(2) F
F2 0.038(2) 0.180(3) 0.060(2) -0.019(2) 0.002(1) -0.021(2) F
F3 0.109(2) 0.095(2) 0.097(2) -0.038(2) -0.015(2) -0.043(1) F
F4 0.038(1) 0.096(2) 0.080(2) -0.015(1) -0.001(1) -0.011(2) F
F5 0.073(2) 0.136(2) 0.074(2) -0.063(1) -0.039(1) 0.046(2) F
F6 0.069(2) 0.083(2) 0.062(2) -0.026(1) -0.016(1) 0.020(1) F
P2 0.0363(5) 0.0486(6) 0.0521(6) -0.0131(5) -0.0011(5) -0.0214(4) P
F7 0.049(1) 0.069(2) 0.057(1) -0.012(1) -0.003(1) -0.032(1) F
F8 0.086(2) 0.225(3) 0.139(2) -0.106(1) 0.058(2) -0.122(2) F
F9 0.076(2) 0.084(2) 0.086(2) -0.014(2) 0.001(2) -0.055(1) F
F10 0.122(2) 0.174(2) 0.081(2) -0.118(1) 0.025(2) -0.048(2) F
F11 0.125(3) 0.077(2) 0.063(2) 0.010(2) -0.029(2) -0.015(2) F
F12 0.182(4) 0.070(2) 0.120(2) 0.041(3) -0.080(2) -0.037(2) F
C55 0.085(4) 0.075(4) 0.065(3) -0.023(3) 0.002(3) -0.015(3) C
CL1 0.100(1) 0.130(2) 0.105(1) 0.014(1) -0.002(1) -0.045(1) Cl
CL2 0.093(1) 0.088(1) 0.0792(8) -0.0146(9) 0.0032(8) -0.0327(7) Cl
C56 0.082(4) 0.050(3) 0.138(5) -0.019(3) -0.044(3) -0.011(3) C
C57 0.079(4) 0.067(4) 0.098(4) 0.000(3) -0.021(3) -0.008(3) C
C58 0.055(3) 0.067(4) 0.108(4) -0.020(3) -0.017(3) 0.023(3) C
C59 0.130(4) 0.061(3) 0.186(6) -0.048(3) -0.083(4) -0.000(4) C
C60 0.072(3) 0.055(3) 0.267(7) -0.012(3) -0.068(4) -0.054(4) C
C61 0.094(4) 0.084(4) 0.203(7) -0.050(3) -0.014(4) -0.051(4) C

loop_
_atom_site_label
_atom_site_fract_x
_atom_site_fract_y
_atom_site_fract_z
_atom_site_U_iso_or_equiv
_atom_site_occupancy
_atom_site_thermal_displace_type
_atom_site_calc_flag
_atom_site_calc_attached_atom
_atom_site_type_symbol
FE 0.54112(4) 0.40053(3) 0.26643(3) 0.0262(2) 1.000 Uani ? ? Fe
N1 0.4993(3) 0.4843(2) 0.3382(2) 0.030(1) 1.000 Uani ? ? N
C1 0.5689(3) 0.5209(3) 0.3636(2) 0.033(2) 1.000 Uani ? ? C
C2 0.5331(3) 0.5778(3) 0.4156(2) 0.039(2) 1.000 Uani ? ? C
C3 0.4206(4) 0.5993(3) 0.4397(2) 0.043(2) 1.000 Uani ? ? C
C4 0.3483(4) 0.5631(3) 0.4135(2) 0.039(2) 1.000 Uani ? ? C
C5 0.3889(3) 0.5046(3) 0.3630(2) 0.033(2) 1.000 Uani ? ? C
C6 0.3244(3) 0.4587(3) 0.3320(2) 0.032(2) 1.000 Uani ? ? C
C7 0.2104(4) 0.4646(3) 0.3456(2) 0.045(2) 1.000 Uani ? ? C
C8 0.1658(3) 0.4153(3) 0.3100(3) 0.045(2) 1.000 Uani ? ? C
C9 0.2320(3) 0.3613(3) 0.2607(2) 0.040(2) 1.000 Uani ? ? C
C10 0.3452(3) 0.3575(2) 0.2498(2) 0.031(2) 1.000 Uani ? ? C
N2 0.3894(3) 0.4050(2) 0.2854(2) 0.029(1) 1.000 Uani ? ? N
C11 0.4311(3) 0.3046(2) 0.2024(2) 0.031(2) 1.000 Uani ? ? C
C12 0.4146(3) 0.2481(3) 0.1592(2) 0.037(2) 1.000 Uani ? ? C
C13 0.5022(3) 0.2028(3) 0.1154(2) 0.040(2) 1.000 Uani ? ? C
C14 0.6064(3) 0.2154(2) 0.1159(2) 0.033(2) 1.000 Uani ? ? C
C15 0.6197(3) 0.2731(2) 0.1605(2) 0.031(2) 1.000 Uani ? ? C
N3 0.5362(2) 0.3168(2) 0.2025(2) 0.028(1) 1.000 Uani ? ? N
O1 0.7000(2) 0.1781(2) 0.0748(2) 0.043(1) 1.000 Uani ? ? O
C16 0.6869(4) 0.1235(3) 0.0238(3) 0.059(2) 1.000 Uani ? ? C
C17 0.7961(5) 0.0947(3) -0.0195(3) 0.068(3) 1.000 Uani ? ? C
O2 0.8805(3) 0.0414(2) 0.0321(2) 0.067(2) 1.000 Uani ? ? O
C18 0.8761(5) -0.0432(4) 0.0487(4) 0.076(3) 1.000 Uani ? ? C
C19 0.9016(5) -0.0765(4) 0.1291(4) 0.078(4) 1.000 Uani ? ? C
O3 0.8084(4) -0.0329(3) 0.1780(3) 0.103(3) 1.000 Uani ? ? O
C20 0.8242(8) -0.0601(6) 0.2565(4) 0.139(6) 1.000 Uani ? ? C
C21 0.7258(8) -0.0048(7) 0.2960(4) 0.164(7) 1.000 Uani ? ? C
C22 0.6112(8) -0.0025(5) 0.2754(4) 0.129(6) 1.000 Uani ? ? C
C23 0.5155(9) 0.0521(6) 0.3123(5) 0.158(7) 1.000 Uani ? ? C
O4 0.4271(5) 0.0464(4) 0.2919(4) 0.053(2) 0.500 Uiso ? ? O
C24 0.333(2) 0.068(1) 0.336(1) 0.129(6) 0.500 Uiso ? ? C
O4A 0.4341(8) 0.0156(6) 0.3598(6) 0.105(3) 0.500 Uiso ? ? O
C24A 0.325(1) 0.0513(8) 0.3849(7) 0.081(4) 0.500 Uiso ? ? C
C25 0.2948(6) 0.1444(4) 0.3753(5) 0.107(5) 1.000 Uani ? ? C
O5 0.3711(3) 0.1706(2) 0.4174(2) 0.070(2) 1.000 Uani ? ? O
C26 0.3735(5) 0.1420(3) 0.4994(4) 0.069(3) 1.000 Uani ? ? C
C27 0.4429(5) 0.1822(3) 0.5356(3) 0.063(3) 1.000 Uani ? ? C
O6 0.5614(3) 0.1499(2) 0.5151(2) 0.060(2) 1.000 Uani ? ? O
C28 0.6127(4) 0.1985(3) 0.4614(2) 0.044(2) 1.000 Uani ? ? C
C29 0.7285(4) 0.1808(3) 0.4642(2) 0.048(2) 1.000 Uani ? ? C
C30 0.7827(4) 0.2274(3) 0.4120(2) 0.043(2) 1.000 Uani ? ? C
C31 0.7228(3) 0.2924(3) 0.3563(2) 0.033(2) 1.000 Uani ? ? C
N4 0.6090(3) 0.3096(2) 0.3530(2) 0.032(2) 1.000 Uani ? ? N
C32 0.5549(3) 0.2635(3) 0.4039(2) 0.039(2) 1.000 Uani ? ? C
C33 0.7717(3) 0.3452(2) 0.2951(2) 0.032(2) 1.000 Uani ? ? C
C34 0.8837(3) 0.3440(3) 0.2820(2) 0.039(2) 1.000 Uani ? ? C
C35 0.9122(3) 0.3960(3) 0.2176(2) 0.043(2) 1.000 Uani ? ? C
C36 0.8310(3) 0.4505(3) 0.1667(2) 0.041(2) 1.000 Uani ? ? C
C37 0.7206(3) 0.4508(2) 0.1840(2) 0.032(2) 1.000 Uani ? ? C
N5 0.6929(2) 0.3981(2) 0.2468(2) 0.029(1) 1.000 Uani ? ? N
C38 0.6214(3) 0.5017(2) 0.1391(2) 0.034(2) 1.000 Uani ? ? C
C39 0.6226(4) 0.5590(3) 0.0709(2) 0.044(2) 1.000 Uani ? ? C
C40 0.5237(4) 0.5997(3) 0.0317(3) 0.050(2) 1.000 Uani ? ? C
C41 0.4246(4) 0.5840(3) 0.0631(2) 0.043(2) 1.000 Uani ? ? C
C42 0.4267(3) 0.5296(3) 0.1340(2) 0.034(2) 1.000 Uani ? ? C
N6 0.5233(2) 0.4877(2) 0.1708(2) 0.030(1) 1.000 Uani ? ? N
O7 0.3326(3) 0.6238(2) 0.0201(2) 0.064(2) 1.000 Uani ? ? O
C43 0.2311(4) 0.5975(4) 0.0386(3) 0.063(3) 1.000 Uani ? ? C
C44 0.1471(5) 0.6507(4) 0.0877(4) 0.071(4) 1.000 Uani ? ? C
O8 0.1857(3) 0.6385(3) 0.1634(2) 0.077(2) 1.000 Uani ? ? O
C45 0.1029(6) 0.6807(5) 0.2168(5) 0.111(5) 1.000 Uani ? ? C
C46 0.1418(6) 0.7246(5) 0.2630(4) 0.102(4) 1.000 Uani ? ? C
O9 0.1805(5) 0.7918(4) 0.2308(3) 0.075(2) 0.700 Uiso ? ? O
O9a 0.234(1) 0.729(1) 0.2708(9) 0.102(5) 0.300 Uiso ? ? O
C47 0.2354(8) 0.8247(7) 0.2855(6) 0.142(7) 1.000 Uani ? ? C
C48 0.3753(9) 0.7864(7) 0.2741(5) 0.141(7) 1.000 Uani ? ? C
C49 0.4188(7) 0.7867(5) 0.1943(5) 0.113(5) 1.000 Uani ? ? C
C50 0.5482(7) 0.7380(5) 0.1820(4) 0.123(4) 1.000 Uani ? ? C
O10 0.5950(4) 0.7731(3) 0.2282(2) 0.097(3) 1.000 Uani ? ? O
C51 0.7211(7) 0.7458(5) 0.2131(4) 0.109(5) 1.000 Uani ? ? C
C52 0.7666(5) 0.6544(3) 0.2245(3) 0.076(3) 1.000 Uani ? ? C
O11 0.7353(3) 0.6097(2) 0.2941(2) 0.060(2) 1.000 Uani ? ? O
C53 0.7651(4) 0.6315(3) 0.3628(3) 0.070(3) 1.000 Uani ? ? C
C54 0.7209(4) 0.5831(3) 0.4329(3) 0.059(2) 1.000 Uani ? ? C
O12 0.5996(2) 0.6137(2) 0.4454(2) 0.051(2) 1.000 Uani ? ? O
P1 0.1397(1) 0.31489(8) 0.03107(7) 0.0453(6) 1.000 Uani ? ? P
F1 0.1178(3) 0.2433(2) -0.0068(2) 0.090(2) 1.000 Uani ? ? F
F2 0.0100(2) 0.3467(3) 0.0533(2) 0.074(2) 1.000 Uani ? ? F
F3 0.1642(3) 0.3868(2) 0.0687(2) 0.100(2) 1.000 Uani ? ? F
F4 0.2703(2) 0.2835(2) 0.0083(2) 0.066(2) 1.000 Uani ? ? F
F5 0.1599(2) 0.2561(2) 0.1146(2) 0.091(2) 1.000 Uani ? ? F
F6 0.1187(3) 0.3769(2) -0.0506(2) 0.071(2) 1.000 Uani ? ? F
P2 0.0006(1) 0.32402(8) 0.50797(7) 0.0451(6) 1.000 Uani ? ? P
F7 0.0347(2) 0.2655(2) 0.4415(1) 0.058(1) 1.000 Uani ? ? F
F8 -0.1062(3) 0.2930(3) 0.5312(2) 0.139(2) 1.000 Uani ? ? F
F9 -0.0344(3) 0.3821(2) 0.5744(2) 0.082(2) 1.000 Uani ? ? F
F10 0.1082(3) 0.3535(2) 0.4853(2) 0.120(2) 1.000 Uani ? ? F
F11 0.0708(3) 0.2500(2) 0.5701(2) 0.084(2) 1.000 Uani ? ? F
F12 -0.0685(4) 0.3968(2) 0.4453(2) 0.115(3) 1.000 Uani ? ? F
C55 -0.0106(5) 0.1275(4) 0.1521(3) 0.074(3) 1.000 Uani ? ? C
CL1 0.1170(2) 0.0528(1) 0.1798(1) 0.111(1) 1.000 Uani ? ? Cl
CL2 -0.0965(2) 0.1512(1) 0.23490(9) 0.087(1) 1.000 Uani ? ? Cl
C56 0.0326(5) 0.0636(4) 0.5205(4) 0.082(4) 1.000 Uani ? ? C
C57 -0.0066(6) 0.0082(4) 0.5766(4) 0.081(4) 1.000 Uani ? ? C
C58 0.0390(5) 0.0537(4) 0.4441(4) 0.074(4) 1.000 Uani ? ? C
C59 0.4557(6) 0.0556(4) -0.0645(5) 0.114(4) 1.000 Uani ? ? C
C60 0.4048(5) 0.0642(4) 0.0049(5) 0.102(4) 1.000 Uani ? ? C
C61 0.5528(6) -0.0096(4) -0.0716(5) 0.117(5) 1.000 Uani ? ? C
H1 0.6452 0.5072 0.3451 0.0437 1.000 Uiso calc C1 H
H2 0.3932 0.6391 0.4746 0.0556 1.000 Uiso calc C3 H
H3 0.2711 0.5781 0.4298 0.0522 1.000 Uiso calc C4 H
H4 0.1646 0.5018 0.3787 0.0585 1.000 Uiso calc C7 H
H5 0.0886 0.4181 0.3192 0.0614 1.000 Uiso calc C8 H
H6 0.2008 0.3282 0.2353 0.0522 1.000 Uiso calc C9 H
H7 0.3421 0.2402 0.1595 0.0467 1.000 Uiso calc C12 H
H8 0.4909 0.1638 0.0856 0.0502 1.000 Uiso calc C13 H
H9 0.6918 0.2813 0.1607 0.0400 1.000 Uiso calc C15 H
H10 0.6295 0.1535 -0.0123 0.0729 1.000 Uiso calc C16 H
H11 0.6677 0.0760 0.0540 0.0729 1.000 Uiso calc C16 H
H12 0.8189 0.1427 -0.0441 0.0851 1.000 Uiso calc C17 H
H13 0.7870 0.0642 -0.0584 0.0851 1.000 Uiso calc C17 H
H14 0.9296 -0.0762 0.0158 0.1004 1.000 Uiso calc C18 H
H15 0.8028 -0.0448 0.0394 0.1004 1.000 Uiso calc C18 H
H16 0.9695 -0.0670 0.1406 0.1161 1.000 Uiso calc C19 H
H17 0.9099 -0.1356 0.1390 0.1161 1.000 Uiso calc C19 H
H18 0.8926 -0.0537 0.2707 0.1796 1.000 Uiso calc C20 H
H19 0.8254 -0.1179 0.2703 0.1796 1.000 Uiso calc C20 H
H20 0.7312 0.0514 0.2835 0.2270 1.000 Uiso calc C21 H
H21 0.7321 -0.0236 0.3511 0.2270 1.000 Uiso calc C21 H
H22 0.6054 -0.0586 0.2888 0.2110 1.000 Uiso calc C22 H
H23 0.6055 0.0152 0.2201 0.2110 1.000 Uiso calc C22 H
H24 0.4050 0.0822 0.5094 0.1002 1.000 Uiso calc C26 H
H25 0.2990 0.1567 0.5214 0.1002 1.000 Uiso calc C26 H
H26 0.4327 0.1711 0.5912 0.0903 1.000 Uiso calc C27 H
H27 0.4190 0.2416 0.5178 0.0903 1.000 Uiso calc C27 H
H28 0.7695 0.1365 0.5025 0.0659 1.000 Uiso calc C29 H
H29 0.8620 0.2155 0.4135 0.0571 1.000 Uiso calc C30 H
H30 0.4758 0.2751 0.4010 0.0492 1.000 Uiso calc C32 H
H31 0.9396 0.3078 0.3168 0.0531 1.000 Uiso calc C34 H
H32 0.9888 0.3948 0.2075 0.0575 1.000 Uiso calc C35 H
H33 0.8508 0.4860 0.1219 0.0515 1.000 Uiso calc C36 H
H34 0.6909 0.5705 0.0510 0.0559 1.000 Uiso calc C39 H
H35 0.5239 0.6379 -0.0161 0.0666 1.000 Uiso calc C40 H
H36 0.3579 0.5217 0.1574 0.0448 1.000 Uiso calc C42 H
H37 0.2516 0.5408 0.0659 0.0873 1.000 Uiso calc C43 H
H38 0.1977 0.5998 -0.0094 0.0873 1.000 Uiso calc C43 H
H39 0.0789 0.6359 0.0905 0.1025 1.000 Uiso calc C44 H
H40 0.1340 0.7086 0.0646 0.1025 1.000 Uiso calc C44 H
H41 0.0753 0.6392 0.2507 0.1564 1.000 Uiso calc C45 H
H42 0.0431 0.7197 0.1870 0.1564 1.000 Uiso calc C45 H
H43 0.3970 0.7295 0.3008 0.2174 1.000 Uiso calc C48 H
H44 0.4087 0.8195 0.2977 0.2174 1.000 Uiso calc C48 H
H45 0.4075 0.8440 0.1702 0.1529 1.000 Uiso calc C49 H
H46 0.3765 0.7615 0.1684 0.1529 1.000 Uiso calc C49 H
H47 0.5731 0.7485 0.1286 0.1581 1.000 Uiso calc C50 H
H48 0.5632 0.6787 0.1991 0.1581 1.000 Uiso calc C50 H
H49 0.7555 0.7673 0.2482 0.1400 1.000 Uiso calc C51 H
H50 0.7376 0.7683 0.1604 0.1400 1.000 Uiso calc C51 H
H51 0.8464 0.6412 0.2226 0.0942 1.000 Uiso calc C52 H
H52 0.7434 0.6352 0.1823 0.0942 1.000 Uiso calc C52 H
H53 0.7331 0.6905 0.3627 0.0829 1.000 Uiso calc C53 H
H54 0.8447 0.6174 0.3644 0.0829 1.000 Uiso calc C53 H
H55 0.7557 0.5870 0.4781 0.0729 1.000 Uiso calc C54 H
H56 0.7400 0.5255 0.4262 0.0729 1.000 Uiso calc C54 H
H57 -0.0478 0.1053 0.1193 0.0972 1.000 Uiso calc C55 H
H58 0.0036 0.1777 0.1240 0.0972 1.000 Uiso calc C55 H
H59 0.0547 0.1081 0.5352 0.1141 1.000 Uiso calc C56 H
H60 -0.0107 0.0141 0.6304 0.1117 1.000 Uiso calc C57 H
H61 0.0666 0.0910 0.4050 0.1046 1.000 Uiso calc C58 H
H62 0.4253 0.0945 -0.1099 0.1548 1.000 Uiso calc C59 H
H63 0.3375 0.1090 0.0087 0.1631 1.000 Uiso calc C60 H
H64 0.5894 -0.0164 -0.1215 0.1528 1.000 Uiso calc C61 H

loop_
_atom_type_symbol
_atom_type_description
_atom_type_scat_dispersion_real
_atom_type_scat_dispersion_imag
_atom_type_scat_source
C ? 0.002 0.002 International_Tables_Vol_IV_Table_2.3.1
H ? 0.000 0.000 International_Tables_Vol_IV_Table_2.3.1
Cl ? 0.132 0.159 International_Tables_Vol_IV_Table_2.3.1
F ? 0.014 0.010 International_Tables_Vol_IV_Table_2.3.1
Fe ? 0.301 0.845 International_Tables_Vol_IV_Table_2.3.1
N ? 0.004 0.003 International_Tables_Vol_IV_Table_2.3.1
O ? 0.008 0.006 International_Tables_Vol_IV_Table_2.3.1
P ? 0.090 0.095 International_Tables_Vol_IV_Table_2.3.1

loop_
_geom_angle_atom_site_label_1
_geom_angle_atom_site_label_2
_geom_angle_atom_site_label_3
_geom_angle
_geom_angle_site_symmetry_1
_geom_angle_site_symmetry_2
_geom_angle_site_symmetry_3
_geom_angle_publ_flag
N1 FE N2 81.2(1) . . . ?
N1 FE N3 162.8(1) . . . ?
N1 FE N4 91.0(1) . . . ?
N1 FE N5 98.3(1) . . . ?
N1 FE N6 93.7(1) . . . ?
N2 FE N3 81.7(1) . . . ?
N2 FE N4 99.9(1) . . . ?
N2 FE N5 179.0(2) . . . ?
N2 FE N6 98.0(1) . . . ?
N3 FE N4 90.9(1) . . . ?
N3 FE N5 98.9(1) . . . ?
N3 FE N6 89.7(1) . . . ?
N4 FE N5 81.0(1) . . . ?
N4 FE N6 162.1(1) . . . ?
N5 FE N6 81.2(1) . . . ?
FE N1 C1 125.9(3) . . . ?
FE N1 C5 114.5(3) . . . ?
C1 N1 C5 119.6(4) . . . ?
N1 C1 C2 122.3(4) . . . ?
C1 C2 C3 117.9(4) . . . ?
C1 C2 O12 124.9(4) . . . ?
C3 C2 O12 117.2(4) . . . ?
C2 C3 C4 120.3(4) . . . ?
C3 C4 C5 119.6(4) . . . ?
N1 C5 C4 120.3(4) . . . ?
N1 C5 C6 113.4(4) . . . ?
C4 C5 C6 126.3(4) . . . ?
C5 C6 C7 127.9(4) . . . ?
C5 C6 N2 111.6(3) . . . ?
C7 C6 N2 120.4(4) . . . ?
C6 C7 C8 118.5(4) . . . ?
C7 C8 C9 121.2(4) . . . ?
C8 C9 C10 117.8(4) . . . ?
C9 C10 N2 121.1(4) . . . ?
C9 C10 C11 127.7(4) . . . ?
N2 C10 C11 111.2(3) . . . ?
FE N2 C6 119.3(3) . . . ?
FE N2 C10 119.7(3) . . . ?
C6 N2 C10 120.9(4) . . . ?
C10 C11 C12 126.1(4) . . . ?
C10 C11 N3 113.5(4) . . . ?
C12 C11 N3 120.3(4) . . . ?
C11 C12 C13 120.8(4) . . . ?
C12 C13 C14 118.4(4) . . . ?
C13 C14 C15 119.1(4) . . . ?
C13 C14 O1 125.9(4) . . . ?
C15 C14 O1 115.0(4) . . . ?
C14 C15 N3 122.9(4) . . . ?
FE N3 C11 113.8(3) . . . ?
FE N3 C15 127.7(3) . . . ?
C11 N3 C15 118.5(4) . . . ?
C14 O1 C16 116.4(4) . . . ?
O1 C16 C17 107.5(4) . . . ?
C16 C17 O2 111.1(5) . . . ?
C17 O2 C18 112.8(5) . . . ?
O2 C18 C19 109.0(6) . . . ?
C18 C19 O3 108.0(6) . . . ?
C19 O3 C20 112.9(8) . . . ?
O3 C20 C21 104(1) . . . ?
C20 C21 C22 117(1) . . . ?
C21 C22 C23 117(1) . . . ?
C22 C23 O4 111(1) . . . ?
C22 C23 O4A 119(1) . . . ?
O4 C23 O4A 52.0(8) . . . ?
C23 O4 C24 120(1) . . . ?
C23 O4 O4A 74.2(8) . . . ?
C23 O4 C24A 106.6(8) . . . ?
C24 O4 O4A 64(1) . . . ?
C24 O4 C24A 20(1) . . . ?
O4A O4 C24A 43.9(7) . . . ?
O4 C24 O4A 52(1) . . . ?
O4 C24 C25 125(1) . . . ?
O4A C24 C25 113(1) . . . ?
C23 O4A O4 53.8(8) . . . ?
C23 O4A C24 104(1) . . . ?
C23 O4A C24A 131(1) . . . ?
O4 O4A C24 62(1) . . . ?
O4 O4A C24A 99(1) . . . ?
C24 O4A C24A 36(1) . . . ?
O4 C24A O4A 37.0(6) . . . ?
O4 C24A C25 93.2(9) . . . ?
O4A C24A C25 112(1) . . . ?
C24 C25 C24A 33.1(9) . . . ?
C24 C25 O5 122(1) . . . ?
C24A C25 O5 110.7(9) . . . ?
C25 O5 C26 115.7(6) . . . ?
O5 C26 C27 109.6(5) . . . ?
C26 C27 O6 111.7(5) . . . ?
C27 O6 C28 119.9(4) . . . ?
O6 C28 C29 117.5(4) . . . ?
O6 C28 C32 123.5(5) . . . ?
C29 C28 C32 119.1(4) . . . ?
C28 C29 C30 119.4(4) . . . ?
C29 C30 C31 120.3(5) . . . ?
C30 C31 N4 120.5(4) . . . ?
C30 C31 C33 125.6(4) . . . ?
N4 C31 C33 113.9(4) . . . ?
FE N4 C31 114.1(3) . . . ?
FE N4 C32 126.2(3) . . . ?
C31 N4 C32 119.6(4) . . . ?
C28 C32 N4 121.2(4) . . . ?
C31 C33 C34 128.5(4) . . . ?
C31 C33 N5 111.3(4) . . . ?
C34 C33 N5 120.2(4) . . . ?
C33 C34 C35 118.8(4) . . . ?
C34 C35 C36 121.3(4) . . . ?
C35 C36 C37 117.4(4) . . . ?
C36 C37 N5 121.2(4) . . . ?
C36 C37 C38 127.3(4) . . . ?
N5 C37 C38 111.4(3) . . . ?
FE N5 C33 119.7(3) . . . ?
FE N5 C37 119.2(3) . . . ?
C33 N5 C37 121.1(4) . . . ?
C37 C38 C39 125.3(4) . . . ?
C37 C38 N6 113.7(4) . . . ?
C39 C38 N6 121.1(4) . . . ?
C38 C39 C40 119.6(4) . . . ?
C39 C40 C41 119.3(4) . . . ?
C40 C41 C42 119.0(4) . . . ?
C40 C41 O7 115.7(4) . . . ?
C42 C41 O7 125.3(4) . . . ?
C41 C42 N6 121.9(4) . . . ?
FE N6 C38 114.4(3) . . . ?
FE N6 C42 126.4(3) . . . ?
C38 N6 C42 119.1(3) . . . ?
C41 O7 C43 119.6(4) . . . ?
O7 C43 C44 113.7(6) . . . ?
C43 C44 O8 110.5(5) . . . ?
C44 O8 C45 113.4(6) . . . ?
O8 C45 C46 114.7(7) . . . ?
C45 C46 O9 121.6(8) . . . ?
C45 C46 O9a 132(1) . . . ?
O9 C46 O9a 54(1) . . . ?
C46 O9 O9a 55(1) . . . ?
C46 O9 C47 115.8(8) . . . ?
O9a O9 C47 76(1) . . . ?
C46 O9a O9 69(1) . . . ?
C46 O9a C47 113(1) . . . ?
O9 O9a C47 59(1) . . . ?
O9 C47 O9a 43.8(7) . . . ?
O9 C47 C48 109.1(9) . . . ?
O9a C47 C48 84(1) . . . ?
C47 C48 C49 115.9(9) . . . ?
C48 C49 C50 116.9(9) . . . ?
C49 C50 O10 100.6(8) . . . ?
C50 O10 C51 108.3(7) . . . ?
O10 C51 C52 111.8(6) . . . ?
C51 C52 O11 116.8(5) . . . ?
C52 O11 C53 114.1(4) . . . ?
O11 C53 C54 108.7(4) . . . ?
C53 C54 O12 113.8(5) . . . ?
C2 O12 C54 119.4(4) . . . ?
F1 P1 F2 89.5(2) . . . ?
F1 P1 F3 178.9(2) . . . ?
F1 P1 F4 90.7(2) . . . ?
F1 P1 F5 92.1(2) . . . ?
F1 P1 F6 90.2(2) . . . ?
F2 P1 F3 91.6(2) . . . ?
F2 P1 F4 179.6(2) . . . ?
F2 P1 F5 89.6(2) . . . ?
F2 P1 F6 89.7(2) . . . ?
F3 P1 F4 88.2(2) . . . ?
F3 P1 F5 88.1(2) . . . ?
F3 P1 F6 89.7(2) . . . ?
F4 P1 F5 90.7(2) . . . ?
F4 P1 F6 90.0(2) . . . ?
F5 P1 F6 177.6(2) . . . ?
F7 P2 F8 90.1(2) . . . ?
F7 P2 F9 179.5(2) . . . ?
F7 P2 F10 89.6(2) . . . ?
F7 P2 F11 91.0(2) . . . ?
F7 P2 F12 88.2(2) . . . ?
F8 P2 F9 89.4(2) . . . ?
F8 P2 F10 179.1(3) . . . ?
F8 P2 F11 90.4(3) . . . ?
F8 P2 F12 89.7(3) . . . ?
F9 P2 F10 90.9(2) . . . ?
F9 P2 F11 89.0(2) . . . ?
F9 P2 F12 91.7(2) . . . ?
F10 P2 F11 88.8(3) . . . ?
F10 P2 F12 91.1(3) . . . ?
F11 P2 F12 179.2(2) . . . ?
P2 F10 F11 45.9(2) . . . ?
P2 F11 F10 45.3(2) . . . ?
CL1 C55 CL2 110.4(4) . . . ?
C57 C56 C58 118.9(7) . . . ?
C56 C57 C58 120.6(7) . . 2_556 ?
C56 C58 C57 120.5(7) . . 2_556 ?
C60 C59 C61 120(1) . . . ?
C59 C60 C61 121(1) . . 2_655 ?
C59 C61 C60 118(1) . . 2_655 ?

loop_
_geom_bond_atom_site_label_1
_geom_bond_atom_site_label_2
_geom_bond_distance
_geom_bond_site_symmetry_1
_geom_bond_site_symmetry_2
_geom_bond_publ_flag
FE N1 1.970(3) . . ?
FE N2 1.871(3) . . ?
FE N3 1.959(3) . . ?
FE N4 1.973(3) . . ?
FE N5 1.881(3) . . ?
FE N6 1.976(3) . . ?
N1 C1 1.345(5) . . ?
N1 C5 1.364(5) . . ?
C1 C2 1.384(6) . . ?
C2 C3 1.386(6) . . ?
C2 O12 1.342(5) . . ?
C3 C4 1.374(7) . . ?
C4 C5 1.386(6) . . ?
C5 C6 1.459(6) . . ?
C6 C7 1.395(6) . . ?
C6 N2 1.355(5) . . ?
C7 C8 1.378(7) . . ?
C8 C9 1.393(7) . . ?
C9 C10 1.390(6) . . ?
C10 N2 1.350(5) . . ?
C10 C11 1.466(6) . . ?
C11 C12 1.382(6) . . ?
C11 N3 1.385(5) . . ?
C12 C13 1.383(6) . . ?
C13 C14 1.377(6) . . ?
C14 C15 1.398(6) . . ?
C14 O1 1.356(5) . . ?
C15 N3 1.324(5) . . ?
O1 C16 1.434(6) . . ?
C16 C17 1.485(7) . . ?
C17 O2 1.417(8) . . ?
O2 C18 1.412(8) . . ?
C18 C19 1.43(1) . . ?
C19 O3 1.465(8) . . ?
O3 C20 1.36(1) . . ?
C20 C21 1.49(2) . . ?
C21 C22 1.49(2) . . ?
C22 C23 1.45(1) . . ?
C23 O4 1.22(2) . . ?
C23 O4A 1.46(2) . . ?
O4 C24 1.33(2) . . ?
O4 O4A 1.19(1) . . ?
O4 C24A 1.96(2) . . ?
C24 O4A 1.34(2) . . ?
C24 C25 1.49(2) . . ?
O4A C24A 1.38(2) . . ?
C24A C25 1.47(2) . . ?
C25 O5 1.457(9) . . ?
O5 C26 1.411(8) . . ?
C26 C27 1.48(1) . . ?
C27 O6 1.449(7) . . ?
O6 C28 1.367(6) . . ?
C28 C29 1.387(7) . . ?
C28 C32 1.397(6) . . ?
C29 C30 1.353(7) . . ?
C30 C31 1.388(6) . . ?
C31 N4 1.364(5) . . ?
C31 C33 1.463(6) . . ?
N4 C32 1.337(5) . . ?
C33 C34 1.389(6) . . ?
C33 N5 1.342(5) . . ?
C34 C35 1.375(7) . . ?
C35 C36 1.392(7) . . ?
C36 C37 1.380(6) . . ?
C37 N5 1.359(5) . . ?
C37 C38 1.467(6) . . ?
C38 C39 1.380(6) . . ?
C38 N6 1.363(5) . . ?
C39 C40 1.384(7) . . ?
C40 C41 1.383(7) . . ?
C41 C42 1.386(6) . . ?
C41 O7 1.350(6) . . ?
C42 N6 1.345(5) . . ?
O7 C43 1.451(7) . . ?
C43 C44 1.475(9) . . ?
C44 O8 1.395(8) . . ?
O8 C45 1.433(8) . . ?
C45 C46 1.38(1) . . ?
C46 O9 1.36(1) . . ?
C46 O9a 1.19(2) . . ?
O9 O9a 1.19(2) . . ?
O9 C47 1.48(1) . . ?
O9a C47 1.67(2) . . ?
C47 C48 1.67(1) . . ?
C48 C49 1.44(1) . . ?
C49 C50 1.59(1) . . ?
C50 O10 1.338(9) . . ?
O10 C51 1.51(1) . . ?
C51 C52 1.45(1) . . ?
C52 O11 1.387(6) . . ?
O11 C53 1.416(6) . . ?
C53 C54 1.490(8) . . ?
C54 O12 1.453(6) . . ?
P1 F1 1.569(4) . . ?
P1 F2 1.580(3) . . ?
P1 F3 1.587(4) . . ?
P1 F4 1.590(3) . . ?
P1 F5 1.586(3) . . ?
P1 F6 1.583(3) . . ?
P2 F7 1.597(3) . . ?
P2 F8 1.565(4) . . ?
P2 F9 1.590(3) . . ?
P2 F10 1.559(4) . . ?
P2 F11 1.577(4) . . ?
P2 F12 1.567(4) . . ?
F10 F11 2.194(6) . . ?
C55 CL1 1.745(7) . . ?
C55 CL2 1.744(6) . . ?
C56 C57 1.38(1) . . ?
C56 C58 1.36(1) . . ?
C57 C58 1.33(1) . 2_556 ?
C59 C60 1.32(1) . . ?
C59 C61 1.38(1) . . ?
C60 C61 1.37(2) . 2_655 ?

loop_
_geom_contact_atom_site_label_1
_geom_contact_atom_site_label_2
_geom_contact_distance
_geom_contact_site_symmetry_1
_geom_contact_site_symmetry_2
_geom_contact_publ_flag
? ? ? ? ? ?
